data_7059988
loop_
_publ_author_name
'Zhang, Wei-jing'
'Lin, Xin-cen'
'Li, Feng'
'Huang, Zhen-jie'
'Gong, Cheng-bin'
'Tang, Qian'

_publ_section_title
;
 Multicolored electrochromic and electrofluorochromic materials containing
 triphenylamine and benzoates
;
_journal_issue 38
_journal_name_full 'New Journal of Chemistry'
_journal_page_first 16412
_journal_page_last 16420
_journal_paper_doi 10.1039/D0NJ03666H
_journal_volume 44
_journal_year 2020
_chemical_formula_moiety 'C33 H33 N O6'
_chemical_formula_sum 'C33 H33 N O6'
_chemical_formula_weight 539.60
_space_group_crystal_system orthorhombic
_space_group_IT_number 61
_space_group_name_Hall '-P 2ac 2ab'
_space_group_name_H-M_alt 'P b c a'
_atom_sites_solution_hydrogens mixed
_atom_sites_solution_primary direct
_audit_creation_date 2018-12-09
_audit_creation_method
;
Olex2 1.2
(compiled 2016.11.07 svn.r3352 for OlexSys, GUI svn.r5261)
;
_audit_update_record
;
2019-08-24 deposited with the CCDC.	2020-09-15 downloaded from the CCDC.
;
_cell_angle_alpha 90
_cell_angle_beta 90
_cell_angle_gamma 90
_cell_formula_units_Z 8
_cell_length_a 13.68995(14)
_cell_length_b 13.39392(17)
_cell_length_c 31.9706(4)
_cell_measurement_reflns_used 11600
_cell_measurement_temperature 291.49(10)
_cell_measurement_theta_max 72.7400
_cell_measurement_theta_min 4.1150
_cell_volume 5862.20(12)
_computing_cell_refinement 'CrysAlisPro 1.171.39.38a (Rigaku OD, 2017)'
_computing_data_collection 'CrysAlisPro 1.171.39.38a (Rigaku OD, 2017)'
_computing_data_reduction 'CrysAlisPro 1.171.39.38a (Rigaku OD, 2017)'
_computing_molecular_graphics 'Olex2 (Dolomanov et al., 2009)'
_computing_publication_material 'Olex2 (Dolomanov et al., 2009)'
_computing_structure_refinement 'ShelXL (Sheldrick, 2015)'
_computing_structure_solution 'ShelXS (Sheldrick, 2008)'
_diffrn_ambient_environment air
_diffrn_ambient_temperature 291.49(10)
_diffrn_detector 'CCD plate'
_diffrn_detector_area_resol_mean 8.0243
_diffrn_detector_type EosS2
_diffrn_measured_fraction_theta_full 0.999
_diffrn_measured_fraction_theta_max 0.983
_diffrn_measurement_details
;
List of Runs (angles in degrees, time in seconds):

  # Type    Start    End  Width  t~exp~   \w     \q     \k     \f   Frames
#--------------------------------------------------------------------------
  1  \w   -105.00 -10.00   1.00    1.61    --  -37.03 -77.00-120.00   95
  2  \w    -54.00  30.00   1.00    1.61    --  -37.03  57.00   0.00   84
  3  \w   -105.00 -10.00   1.00    1.61    --  -37.03 -77.00  30.00   95
  4  \w      1.00  76.00   1.00    1.61    --   37.03 -99.00  60.00   75
  5  \w     20.00 104.00   1.00    1.61    --   37.03  57.00  30.00   84
  6  \w     24.00  91.00   1.00    1.61    --   37.03-126.00-180.00   67
  7  \w     44.00 129.00   1.00    6.46    --  110.47 -61.00  30.00   85
  8  \w     41.00 109.00   1.00    6.46    --  110.47 -95.00-120.00   68
  9  \w    101.00 178.00   1.00    6.46    --  110.47 112.00 -30.00   77
 10  \w     41.00 109.00   1.00    6.46    --  110.47 -95.00 -30.00   68
 11  \w     89.00 178.00   1.00    6.46    --  110.47  30.00 -60.00   89
 12  \w   -105.00 -14.00   1.00    1.61    --  -37.03 -77.00 120.00   91
;
_diffrn_measurement_device 'four-circle diffractometer'
_diffrn_measurement_device_type 'SuperNova, Dual, Cu at home/near, EosS2'
_diffrn_measurement_method '\w scans'
_diffrn_orient_matrix_type 'CrysAlisPro convention (1999,Acta A55,543-557)'
_diffrn_orient_matrix_UB_11 0.0204914000
_diffrn_orient_matrix_UB_12 0.1128156000
_diffrn_orient_matrix_UB_13 0.0033947000
_diffrn_orient_matrix_UB_21 -0.0596463000
_diffrn_orient_matrix_UB_22 0.0042850000
_diffrn_orient_matrix_UB_23 0.0408194000
_diffrn_orient_matrix_UB_31 0.0932478000
_diffrn_orient_matrix_UB_32 -0.0220262000
_diffrn_orient_matrix_UB_33 0.0253434000
_diffrn_radiation_monochromator mirror
_diffrn_radiation_probe x-ray
_diffrn_radiation_type CuK\a
_diffrn_radiation_wavelength 1.54184
_diffrn_reflns_av_R_equivalents 0.0305
_diffrn_reflns_av_unetI/netI 0.0205
_diffrn_reflns_Laue_measured_fraction_full 0.999
_diffrn_reflns_Laue_measured_fraction_max 0.983
_diffrn_reflns_limit_h_max 16
_diffrn_reflns_limit_h_min -14
_diffrn_reflns_limit_k_max 10
_diffrn_reflns_limit_k_min -16
_diffrn_reflns_limit_l_max 39
_diffrn_reflns_limit_l_min -25
_diffrn_reflns_number 22918
_diffrn_reflns_point_group_measured_fraction_full 0.999
_diffrn_reflns_point_group_measured_fraction_max 0.983
_diffrn_reflns_theta_full 67.684
_diffrn_reflns_theta_max 72.997
_diffrn_reflns_theta_min 4.252
_diffrn_source 'micro-focus sealed X-ray tube'
_diffrn_source_type 'SuperNova (Cu) X-ray Source'
_exptl_absorpt_coefficient_mu 0.680
_exptl_absorpt_correction_T_max 1.00000
_exptl_absorpt_correction_T_min 0.46586
_exptl_absorpt_correction_type multi-scan
_exptl_absorpt_process_details
;
CrysAlisPro 1.171.39.38a (Rigaku Oxford Diffraction, 2017)
Empirical absorption correction using spherical harmonics,
 implemented in SCALE3 ABSPACK scaling algorithm.
;
_exptl_crystal_colour 'clear light colourless'
_exptl_crystal_colour_lustre clear
_exptl_crystal_colour_modifier light
_exptl_crystal_colour_primary colourless
_exptl_crystal_density_diffrn 1.223
_exptl_crystal_description plate
_exptl_crystal_F_000 2288
_exptl_crystal_size_max 0.2
_exptl_crystal_size_mid 0.2
_exptl_crystal_size_min 0.05
_refine_diff_density_max 0.162
_refine_diff_density_min -0.254
_refine_diff_density_rms 0.061
_refine_ls_extinction_method none
_refine_ls_goodness_of_fit_ref 1.042
_refine_ls_hydrogen_treatment mixed
_refine_ls_matrix_type full
_refine_ls_number_parameters 388
_refine_ls_number_reflns 5766
_refine_ls_number_restraints 0
_refine_ls_restrained_S_all 1.042
_refine_ls_R_factor_all 0.0559
_refine_ls_R_factor_gt 0.0489
_refine_ls_shift/su_max 0.001
_refine_ls_shift/su_mean 0.000
_refine_ls_structure_factor_coef Fsqd
_refine_ls_weighting_details 'w=1/[\s^2^(Fo^2^)+(0.0715P)^2^+0.7872P] where P=(Fo^2^+2Fc^2^)/3'
_refine_ls_weighting_scheme calc
_refine_ls_wR_factor_gt 0.1230
_refine_ls_wR_factor_ref 0.1299
_reflns_Friedel_coverage 0.000
_reflns_number_gt 4902
_reflns_number_total 5766
_reflns_threshold_expression 'I > 2\s(I)'
_cod_data_source_file d0nj03666h2.cif
_cod_data_source_block gcb01209
_cod_depositor_comments 'Adding full bibliography for 7059988.cif.'
_cod_original_cell_volume 5862.19(12)
_cod_database_code 7059988
_shelx_shelxl_version_number 2018/1
_chemical_oxdiff_formula 'C1 H1 N1 O1'
_shelx_space_group_comment
;
The symmetry employed for this shelxl refinement is uniquely defined
by the following loop, which should always be used as a source of
symmetry information in preference to the above space-group names.
They are only intended as comments.
;
_reflns_odcompleteness_completeness 99.83
_reflns_odcompleteness_iscentric 1
_reflns_odcompleteness_theta 66.97
_olex2_refinement_description
;
1. Fixed Uiso
 At 1.2 times of:
  All C(H) groups, All C(H,H) groups
 At 1.5 times of:
  All C(H,H,H) groups
2.a Secondary CH2 refined with riding coordinates:
 C4(H4A,H4B), C19(H19A,H19B), C30(H30A,H30B)
2.b Aromatic/amide H refined with riding coordinates:
 C7(H7), C8(H8), C10(H10), C11(H11), C13(H13), C14(H14), C16(H16), C17(H17),
 C24(H24), C25(H25), C27(H27), C28(H28)
2.c Idealised Me refined as rotating group:
 C2(H2A,H2B,H2C), C21(H21A,H21B,H21C), C32(H32A,H32B,H32C)
;
_olex2_date_sample_data_collection 2018-12-09
_olex2_submission_special_instructions 'No special instructions were received'
_oxdiff_exptl_absorpt_empirical_details
;
Empirical correction (ABSPACK) includes:
- Absorption correction using spherical harmonics
- Frame scaling
;
_oxdiff_exptl_absorpt_empirical_full_max 1.655
_oxdiff_exptl_absorpt_empirical_full_min 0.560

loop_
_space_group_symop_operation_xyz
'x, y, z'
'-x+1/2, -y, z+1/2'
'x+1/2, -y+1/2, -z'
'-x, y+1/2, -z+1/2'
'-x, -y, -z'
'x-1/2, y, -z-1/2'
'-x-1/2, y-1/2, z'
'x, -y-1/2, z-1/2'

loop_
_atom_site_label
_atom_site_type_symbol
_atom_site_fract_x
_atom_site_fract_y
_atom_site_fract_z
_atom_site_U_iso_or_equiv
_atom_site_adp_type
_atom_site_occupancy
_atom_site_site_symmetry_order
_atom_site_calc_flag
_atom_site_refinement_flags_posn
_atom_site_refinement_flags_adp
_atom_site_refinement_flags_occupancy
_atom_site_disorder_assembly
_atom_site_disorder_group
O1 O 0.16904(8) 0.48853(9) 0.40337(4) 0.0640(3) Uani 1 1 d . . . . .
O2 O 0.17244(9) 0.39406(10) 0.46134(4) 0.0752(4) Uani 1 1 d . . . . .
O3 O 0.60228(9) 0.81975(10) 0.68699(3) 0.0675(3) Uani 1 1 d . . . . .
O4 O 0.44773(10) 0.87247(14) 0.68505(4) 0.0911(5) Uani 1 1 d . . . . .
O5 O 0.77361(9) 0.90538(9) 0.35464(3) 0.0672(3) Uani 1 1 d . . . . .
O6 O 0.76197(9) 1.03942(9) 0.39658(4) 0.0720(3) Uani 1 1 d . . . . .
N1 N 0.50904(8) 0.71611(9) 0.49738(4) 0.0471(3) Uani 1 1 d . . . . .
C1 C 0.20287(19) 0.3677(2) 0.33531(9) 0.0942(7) Uani 1 1 d . . . . .
H1A H 0.2535(18) 0.4012(18) 0.3512(7) 0.102(8) Uiso 1 1 d . . . . .
H1B H 0.216(2) 0.329(2) 0.3114(9) 0.127(10) Uiso 1 1 d . . . . .
C2 C 0.02722(19) 0.3257(2) 0.32949(7) 0.1098(9) Uani 1 1 d . . . . .
H2A H -0.001289 0.279004 0.348727 0.165 Uiso 1 1 calc GR . . . .
H2B H 0.048079 0.291058 0.304772 0.165 Uiso 1 1 calc GR . . . .
H2C H -0.020342 0.375321 0.322089 0.165 Uiso 1 1 calc GR . . . .
C3 C 0.11337(13) 0.37522(14) 0.34962(5) 0.0647(4) Uani 1 1 d . . . . .
C4 C 0.08670(11) 0.43453(12) 0.38718(5) 0.0583(4) Uani 1 1 d . . . . .
H4A H 0.035286 0.481266 0.379936 0.070 Uiso 1 1 calc R . . . .
H4B H 0.061717 0.390149 0.408633 0.070 Uiso 1 1 calc R . . . .
C5 C 0.20524(10) 0.46094(10) 0.44077(5) 0.0495(3) Uani 1 1 d . . . . .
C6 C 0.28863(9) 0.52461(10) 0.45336(4) 0.0443(3) Uani 1 1 d . . . . .
C7 C 0.33067(10) 0.50969(10) 0.49245(5) 0.0474(3) Uani 1 1 d . . . . .
H7 H 0.309310 0.457300 0.509206 0.057 Uiso 1 1 calc R . . . .
C8 C 0.40381(10) 0.57198(11) 0.50657(4) 0.0471(3) Uani 1 1 d . . . . .
H8 H 0.431458 0.561171 0.532749 0.057 Uiso 1 1 calc R . . . .
C9 C 0.43671(9) 0.65115(10) 0.48186(4) 0.0423(3) Uani 1 1 d . . . . .
C10 C 0.39676(10) 0.66390(10) 0.44228(4) 0.0474(3) Uani 1 1 d . . . . .
H10 H 0.419524 0.714860 0.425095 0.057 Uiso 1 1 calc R . . . .
C11 C 0.32353(10) 0.60149(11) 0.42828(4) 0.0478(3) Uani 1 1 d . . . . .
H11 H 0.297227 0.610985 0.401756 0.057 Uiso 1 1 calc R . . . .
C12 C 0.50979(10) 0.74178(10) 0.54074(4) 0.0451(3) Uani 1 1 d . . . . .
C13 C 0.42471(10) 0.77189(12) 0.56076(5) 0.0531(3) Uani 1 1 d . . . . .
H13 H 0.365715 0.772646 0.546342 0.064 Uiso 1 1 calc R . . . .
C14 C 0.42828(10) 0.80073(12) 0.60226(5) 0.0547(4) Uani 1 1 d . . . . .
H14 H 0.371493 0.821382 0.615678 0.066 Uiso 1 1 calc R . . . .
C15 C 0.51604(10) 0.79908(11) 0.62406(4) 0.0493(3) Uani 1 1 d . . . . .
C16 C 0.60078(10) 0.76828(11) 0.60392(4) 0.0511(3) Uani 1 1 d . . . . .
H16 H 0.659618 0.766634 0.618441 0.061 Uiso 1 1 calc R . . . .
C17 C 0.59782(10) 0.74007(11) 0.56234(4) 0.0495(3) Uani 1 1 d . . . . .
H17 H 0.654704 0.719966 0.548845 0.059 Uiso 1 1 calc R . . . .
C18 C 0.51611(12) 0.83412(13) 0.66814(5) 0.0590(4) Uani 1 1 d . . . . .
C19 C 0.60731(15) 0.85267(19) 0.73021(5) 0.0830(6) Uani 1 1 d . . . . .
H19A H 0.562279 0.814168 0.747200 0.100 Uiso 1 1 calc R . . . .
H19B H 0.589185 0.922528 0.732142 0.100 Uiso 1 1 calc R . . . .
C20 C 0.70823(14) 0.83860(15) 0.74550(5) 0.0698(5) Uani 1 1 d . . . . .
C21 C 0.78600(19) 0.8968(2) 0.72430(7) 0.0994(7) Uani 1 1 d . . . . .
H21A H 0.792142 0.874684 0.695865 0.149 Uiso 1 1 calc GR . . . .
H21B H 0.846886 0.887000 0.738623 0.149 Uiso 1 1 calc GR . . . .
H21C H 0.769297 0.966414 0.724707 0.149 Uiso 1 1 calc GR . . . .
C22 C 0.7261(2) 0.7807(2) 0.77794(7) 0.0922(7) Uani 1 1 d . . . . .
H22A H 0.795(2) 0.776(2) 0.7892(8) 0.118(9) Uiso 1 1 d . . . . .
H22B H 0.672(2) 0.742(2) 0.7910(8) 0.128(10) Uiso 1 1 d . . . . .
C23 C 0.56818(9) 0.77393(10) 0.47027(4) 0.0427(3) Uani 1 1 d . . . . .
C24 C 0.61470(10) 0.73001(10) 0.43620(4) 0.0459(3) Uani 1 1 d . . . . .
H24 H 0.607545 0.661937 0.431347 0.055 Uiso 1 1 calc R . . . .
C25 C 0.67131(9) 0.78674(11) 0.40960(4) 0.0462(3) Uani 1 1 d . . . . .
H25 H 0.701447 0.756916 0.386723 0.055 Uiso 1 1 calc R . . . .
C26 C 0.68360(9) 0.88875(10) 0.41686(4) 0.0460(3) Uani 1 1 d . . . . .
C27 C 0.63829(10) 0.93183(11) 0.45126(4) 0.0492(3) Uani 1 1 d . . . . .
H27 H 0.646792 0.999567 0.456519 0.059 Uiso 1 1 calc R . . . .
C28 C 0.58090(10) 0.87566(11) 0.47772(4) 0.0480(3) Uani 1 1 d . . . . .
H28 H 0.550658 0.905619 0.500546 0.058 Uiso 1 1 calc R . . . .
C29 C 0.74318(10) 0.95363(11) 0.38916(5) 0.0531(3) Uani 1 1 d . . . . .
C30 C 0.82365(16) 0.96411(16) 0.32286(6) 0.0788(5) Uani 1 1 d . . . . .
H30A H 0.810007 1.034350 0.327378 0.095 Uiso 1 1 calc R . . . .
H30B H 0.798666 0.946106 0.295486 0.095 Uiso 1 1 calc R . . . .
C31 C 0.93145(16) 0.94784(14) 0.32373(6) 0.0753(5) Uani 1 1 d . . . . .
C32 C 0.98452(18) 0.9811(2) 0.36145(9) 0.1098(8) Uani 1 1 d . . . . .
H32A H 0.973838 1.051189 0.365621 0.165 Uiso 1 1 calc GR . . . .
H32B H 1.053107 0.968748 0.357914 0.165 Uiso 1 1 calc GR . . . .
H32C H 0.961117 0.944820 0.385342 0.165 Uiso 1 1 calc GR . . . .
C33 C 0.9753(3) 0.9075(2) 0.29144(10) 0.1122(10) Uani 1 1 d . . . . .
H33A H 1.047(2) 0.903(2) 0.2908(9) 0.132(11) Uiso 1 1 d . . . . .
H33B H 0.932(2) 0.893(2) 0.2693(8) 0.112(10) Uiso 1 1 d . . . . .

loop_
_atom_site_aniso_label
_atom_site_aniso_U_11
_atom_site_aniso_U_22
_atom_site_aniso_U_33
_atom_site_aniso_U_23
_atom_site_aniso_U_13
_atom_site_aniso_U_12
O1 0.0622(6) 0.0612(7) 0.0685(7) 0.0027(5) -0.0129(5) -0.0217(5)
O2 0.0720(7) 0.0695(8) 0.0840(8) 0.0176(6) -0.0134(6) -0.0294(6)
O3 0.0662(7) 0.0897(8) 0.0466(6) -0.0164(6) -0.0037(5) 0.0022(6)
O4 0.0691(8) 0.1410(13) 0.0634(7) -0.0338(8) 0.0076(6) 0.0160(8)
O5 0.0833(8) 0.0632(7) 0.0551(6) 0.0057(5) 0.0110(5) -0.0152(6)
O6 0.0715(7) 0.0516(6) 0.0929(9) 0.0014(6) 0.0133(6) -0.0125(5)
N1 0.0440(6) 0.0526(6) 0.0448(6) -0.0053(5) 0.0005(4) -0.0087(5)
C1 0.0843(15) 0.1069(18) 0.0914(16) -0.0205(14) 0.0158(12) -0.0105(13)
C2 0.1062(17) 0.153(2) 0.0700(12) -0.0284(14) -0.0016(12) -0.0577(17)
C3 0.0662(9) 0.0718(10) 0.0562(9) 0.0006(8) -0.0024(7) -0.0170(8)
C4 0.0480(7) 0.0573(9) 0.0695(10) -0.0020(7) -0.0092(7) -0.0106(6)
C5 0.0449(7) 0.0441(7) 0.0595(8) -0.0051(6) 0.0011(6) -0.0024(6)
C6 0.0390(6) 0.0402(6) 0.0538(7) -0.0053(6) 0.0020(5) -0.0009(5)
C7 0.0453(7) 0.0433(7) 0.0536(8) 0.0030(6) 0.0041(6) -0.0026(5)
C8 0.0463(7) 0.0503(7) 0.0447(7) 0.0013(6) -0.0009(5) -0.0008(6)
C9 0.0375(6) 0.0418(6) 0.0476(7) -0.0051(5) 0.0005(5) -0.0003(5)
C10 0.0459(7) 0.0447(7) 0.0518(7) 0.0043(6) -0.0029(6) -0.0065(5)
C11 0.0459(7) 0.0487(7) 0.0489(7) -0.0006(6) -0.0047(6) -0.0033(6)
C12 0.0440(6) 0.0464(7) 0.0448(7) -0.0040(6) 0.0001(5) -0.0038(5)
C13 0.0404(7) 0.0634(9) 0.0555(8) -0.0087(7) -0.0032(6) 0.0007(6)
C14 0.0442(7) 0.0637(9) 0.0561(8) -0.0115(7) 0.0056(6) 0.0014(6)
C15 0.0499(7) 0.0523(8) 0.0456(7) -0.0040(6) 0.0026(6) -0.0034(6)
C16 0.0429(7) 0.0622(9) 0.0483(7) -0.0021(6) -0.0041(6) -0.0019(6)
C17 0.0402(6) 0.0590(8) 0.0493(7) -0.0058(6) 0.0020(5) 0.0023(6)
C18 0.0587(8) 0.0689(10) 0.0493(8) -0.0079(7) 0.0040(7) -0.0045(7)
C19 0.0843(12) 0.1158(17) 0.0489(9) -0.0245(10) -0.0038(8) 0.0038(12)
C20 0.0804(11) 0.0776(11) 0.0513(9) -0.0148(8) -0.0067(8) -0.0072(9)
C21 0.1015(17) 0.1096(18) 0.0870(15) 0.0035(13) -0.0061(12) -0.0228(14)
C22 0.1072(18) 0.0987(17) 0.0708(13) 0.0038(12) -0.0118(12) -0.0062(14)
C23 0.0366(6) 0.0466(7) 0.0451(7) -0.0021(5) -0.0040(5) -0.0017(5)
C24 0.0452(7) 0.0413(7) 0.0512(7) -0.0040(6) -0.0005(6) -0.0014(5)
C25 0.0410(6) 0.0507(7) 0.0470(7) -0.0032(6) 0.0003(5) 0.0007(5)
C26 0.0376(6) 0.0492(7) 0.0513(7) 0.0023(6) -0.0055(5) -0.0022(5)
C27 0.0453(7) 0.0434(7) 0.0587(8) -0.0045(6) -0.0051(6) -0.0040(5)
C28 0.0442(6) 0.0486(7) 0.0512(7) -0.0091(6) -0.0002(6) -0.0007(5)
C29 0.0453(7) 0.0535(8) 0.0606(8) 0.0053(7) -0.0035(6) -0.0030(6)
C30 0.1019(15) 0.0804(12) 0.0540(9) 0.0204(9) 0.0068(9) -0.0160(11)
C31 0.0922(13) 0.0651(10) 0.0686(11) 0.0100(9) 0.0242(10) -0.0134(9)
C32 0.0827(15) 0.133(2) 0.1142(19) -0.0212(17) 0.0102(13) -0.0166(14)
C33 0.138(3) 0.1028(19) 0.0953(19) 0.0017(16) 0.044(2) -0.0022(19)

loop_
_atom_type_symbol
_atom_type_description
_atom_type_scat_dispersion_real
_atom_type_scat_dispersion_imag
_atom_type_scat_source
C C 0.0181 0.0091 'International Tables Vol C Tables 4.2.6.8 and 6.1.1.4'
H H 0.0000 0.0000 'International Tables Vol C Tables 4.2.6.8 and 6.1.1.4'
N N 0.0311 0.0180 'International Tables Vol C Tables 4.2.6.8 and 6.1.1.4'
O O 0.0492 0.0322 'International Tables Vol C Tables 4.2.6.8 and 6.1.1.4'

loop_
_geom_angle_atom_site_label_1
_geom_angle_atom_site_label_2
_geom_angle_atom_site_label_3
_geom_angle
_geom_angle_site_symmetry_1
_geom_angle_site_symmetry_3
_geom_angle_publ_flag
C5 O1 C4 118.10(12) . . ?
C18 O3 C19 115.26(14) . . ?
C29 O5 C30 117.31(14) . . ?
C9 N1 C12 119.71(11) . . ?
C9 N1 C23 121.60(11) . . ?
C23 N1 C12 117.27(11) . . ?
C1 C3 C2 123.5(2) . . ?
C1 C3 C4 123.53(18) . . ?
C4 C3 C2 112.98(17) . . ?
O1 C4 C3 111.58(13) . . ?
O1 C5 C6 111.54(12) . . ?
O2 C5 O1 123.69(13) . . ?
O2 C5 C6 124.76(14) . . ?
C7 C6 C5 118.73(12) . . ?
C11 C6 C5 122.35(13) . . ?
C11 C6 C7 118.86(12) . . ?
C8 C7 C6 120.51(13) . . ?
C7 C8 C9 120.55(13) . . ?
C8 C9 N1 119.77(12) . . ?
C10 C9 N1 121.46(12) . . ?
C10 C9 C8 118.78(12) . . ?
C11 C10 C9 120.47(13) . . ?
C10 C11 C6 120.77(13) . . ?
C13 C12 N1 120.75(12) . . ?
C13 C12 C17 120.21(13) . . ?
C17 C12 N1 118.99(12) . . ?
C14 C13 C12 119.59(13) . . ?
C13 C14 C15 120.50(13) . . ?
C14 C15 C16 119.62(13) . . ?
C14 C15 C18 118.14(13) . . ?
C16 C15 C18 122.21(13) . . ?
C17 C16 C15 120.16(13) . . ?
C16 C17 C12 119.92(13) . . ?
O3 C18 C15 112.49(13) . . ?
O4 C18 O3 123.19(15) . . ?
O4 C18 C15 124.31(15) . . ?
O3 C19 C20 108.69(15) . . ?
C19 C20 C21 116.93(19) . . ?
C22 C20 C19 120.6(2) . . ?
C22 C20 C21 122.4(2) . . ?
C24 C23 N1 120.61(12) . . ?
C24 C23 C28 119.30(13) . . ?
C28 C23 N1 120.08(12) . . ?
C25 C24 C23 120.45(13) . . ?
C24 C25 C26 120.30(13) . . ?
C25 C26 C29 122.67(13) . . ?
C27 C26 C25 119.00(13) . . ?
C27 C26 C29 118.33(13) . . ?
C28 C27 C26 120.94(13) . . ?
C27 C28 C23 120.00(13) . . ?
O5 C29 C26 112.23(13) . . ?
O6 C29 O5 123.72(14) . . ?
O6 C29 C26 124.05(15) . . ?
O5 C30 C31 111.92(16) . . ?
C32 C31 C30 117.26(18) . . ?
C33 C31 C30 119.9(3) . . ?
C33 C31 C32 122.8(3) . . ?

loop_
_geom_bond_atom_site_label_1
_geom_bond_atom_site_label_2
_geom_bond_distance
_geom_bond_site_symmetry_2
_geom_bond_publ_flag
O1 C4 1.4358(17) . ?
O1 C5 1.3462(18) . ?
O2 C5 1.1986(18) . ?
O3 C18 1.339(2) . ?
O3 C19 1.4521(19) . ?
O4 C18 1.197(2) . ?
O5 C29 1.3451(19) . ?
O5 C30 1.4562(19) . ?
O6 C29 1.2011(18) . ?
N1 C9 1.4084(16) . ?
N1 C12 1.4281(17) . ?
N1 C23 1.4164(17) . ?
C1 C3 1.312(3) . ?
C2 C3 1.498(3) . ?
C3 C4 1.485(2) . ?
C5 C6 1.4806(18) . ?
C6 C7 1.390(2) . ?
C6 C11 1.3898(19) . ?
C7 C8 1.3793(19) . ?
C8 C9 1.3969(19) . ?
C9 C10 1.3891(19) . ?
C10 C11 1.3799(18) . ?
C12 C13 1.3888(19) . ?
C12 C17 1.3892(19) . ?
C13 C14 1.383(2) . ?
C14 C15 1.389(2) . ?
C15 C16 1.389(2) . ?
C15 C18 1.485(2) . ?
C16 C17 1.3827(19) . ?
C19 C20 1.478(3) . ?
C20 C21 1.484(3) . ?
C20 C22 1.318(3) . ?
C23 C24 1.3922(19) . ?
C23 C28 1.3943(19) . ?
C24 C25 1.3788(19) . ?
C25 C26 1.396(2) . ?
C26 C27 1.388(2) . ?
C26 C29 1.485(2) . ?
C27 C28 1.378(2) . ?
C30 C31 1.492(3) . ?
C31 C32 1.476(3) . ?
C31 C33 1.311(3) . ?
